data_7026978
loop_
_publ_author_name
'Paine, Tapan K.'
'Weyherm\"uller, Thomas'
'Wieghardt, Karl'
'Chaudhuri, Phalguni'

_publ_section_title
;
 Aerial oxidation of primary alcohols and amines catalyzed by Cu(II) complexes
 of 2,2'-selenobis(4,6-di-tert-butylphenol) providing [O,Se,O]-donor atoms
;
_journal_coden_ASTM DTARAF
_journal_issue 14
_journal_name_full 'Dalton Transactions'
_journal_page_first 2092
_journal_page_last 2101
_journal_paper_doi 10.1039/b403953j
_journal_year 2004
_chemical_formula_structural '[C86 H128 Cu3 O8 Se3], CH2Cl2'
_chemical_formula_sum 'C87 H130 Cl2 Cu3 O8 Se3'
_chemical_formula_weight 1802.31
_space_group_IT_number 2
_symmetry_cell_setting triclinic
_symmetry_space_group_name_Hall '-P 1'
_symmetry_space_group_name_H-M 'P -1'
_atom_sites_solution_hydrogens geom
_atom_sites_solution_primary direct
_atom_sites_solution_secondary difmap
_audit_creation_method SHELXL
_cell_angle_alpha 77.247(2)
_cell_angle_beta 80.203(2)
_cell_angle_gamma 80.814(2)
_cell_formula_units_Z 2
_cell_length_a 14.0807(8)
_cell_length_b 14.7358(8)
_cell_length_c 22.7829(12)
_cell_measurement_reflns_used 5643
_cell_measurement_temperature 100(2)
_cell_volume 4506.6(4)
_computing_cell_refinement 'Siemens SAINT'
_computing_data_collection 'Siemens SAINT'
_computing_data_reduction 'Siemens SAINT'
_computing_structure_refinement 'SHELXL-93 (Sheldrick, 1993)'
_computing_structure_solution 'SHELXS-86 (Sheldrick, 1990)'
_diffrn_ambient_temperature 100(2)
_diffrn_measurement_device 'Siemens SMART CCD-Detector'
_diffrn_measurement_method '\w, 0.3 deg./frame'
_diffrn_radiation_monochromator graphite
_diffrn_radiation_source 'fine-focus sealed tube'
_diffrn_radiation_type MoK\a
_diffrn_radiation_wavelength 0.71073
_diffrn_reflns_av_R_equivalents 0.0383
_diffrn_reflns_av_sigmaI/netI 0.0768
_diffrn_reflns_limit_h_max 21
_diffrn_reflns_limit_h_min -12
_diffrn_reflns_limit_k_max 23
_diffrn_reflns_limit_k_min -14
_diffrn_reflns_limit_l_max 35
_diffrn_reflns_limit_l_min -31
_diffrn_reflns_number 43624
_diffrn_reflns_theta_max 30.00
_diffrn_reflns_theta_min 1.85
_exptl_absorpt_coefficient_mu 2.022
_exptl_absorpt_correction_T_max 0.928
_exptl_absorpt_correction_T_min 0.701
_exptl_absorpt_correction_type 'SADABS, G.M. Sheldrick 1994'
_exptl_crystal_colour black
_exptl_crystal_density_diffrn 1.328
_exptl_crystal_description 'transparent fragment'
_exptl_crystal_F_000 1878
_exptl_crystal_size_max 0.38
_exptl_crystal_size_mid 0.20
_exptl_crystal_size_min 0.18
_refine_diff_density_max 1.454
_refine_diff_density_min -1.034
_refine_diff_density_rms 0.100
_refine_ls_extinction_method none
_refine_ls_goodness_of_fit_all 0.961
_refine_ls_goodness_of_fit_obs 1.055
_refine_ls_matrix_type full
_refine_ls_number_parameters 994
_refine_ls_number_reflns 23819
_refine_ls_number_restraints 25
_refine_ls_restrained_S_all 0.966
_refine_ls_restrained_S_obs 1.057
_refine_ls_R_factor_all 0.0809
_refine_ls_R_factor_obs 0.0466
_refine_ls_shift/esd_max 0.001
_refine_ls_shift/esd_mean 0.000
_refine_ls_structure_factor_coef Fsqd
_refine_ls_weighting_details 'w=1/[\s^2^(Fo^2^)+(0.0563P)^2^+0.0000P] where P=(Fo^2^+2Fc^2^)/3'
_refine_ls_weighting_scheme calc
_refine_ls_wR_factor_all 0.1149
_refine_ls_wR_factor_obs 0.1027
_reflns_number_observed 16216
_reflns_number_total 23878
_reflns_observed_criterion >2sigma(I)
_cod_data_source_file b403953jsup1.cif
_cod_data_source_block 6
_cod_depositor_comments
;
The following automatic conversions were performed:

'_symmetry_cell_setting' value 'Triclinic' changed to 'triclinic'
according to /home/saulius/struct/CIF-dictionaries/cif_core.dic
dictionary named 'cif_core.dic' version 2.4.2 from 2011-04-26.

Automatic conversion script
Id: cif_fix_values 1891 2012-01-12 08:04:46Z andrius 

The following automatic conversions were performed:

'_refine_ls_weighting_scheme' value 'calc
w=1/[\s^2^(Fo^2^)+(0.0563P)^2^+0.0000P] where P=(Fo^2^+2Fc^2^)/3' was
changed to 'calc'. New tag '_refine_ls_weighting_details' was
created. The value of the new tag was set to
'w=1/[\s^2^(Fo^2^)+(0.0563P)^2^+0.0000P] where P=(Fo^2^+2Fc^2^)/3'.

Automatic conversion script
Id: cif_fix_values 3143 2015-03-26 13:38:13Z robertas 
;
_cod_original_sg_symbol_H-M P-1
_cod_database_code 7026978

loop_
_symmetry_equiv_pos_as_xyz
'x, y, z'
'-x, -y, -z'

loop_
_atom_site_aniso_label
_atom_site_aniso_U_11
_atom_site_aniso_U_22
_atom_site_aniso_U_33
_atom_site_aniso_U_23
_atom_site_aniso_U_13
_atom_site_aniso_U_12
Se1 0.01881(15) 0.0189(2) 0.0279(2) -0.00055(12) -0.00469(12) -0.00128(12)
Cu1 0.0180(2) 0.0173(2) 0.0194(2) -0.00182(14) -0.00329(14) -0.00174(14)
O1 0.0210(11) 0.0204(11) 0.0268(11) 0.0010(9) -0.0056(9) -0.0046(9)
O2 0.0300(12) 0.0252(12) 0.0273(11) -0.0086(9) -0.0123(10) 0.0057(10)
C1 0.0185(14) 0.021(2) 0.0237(15) -0.0018(12) -0.0037(12) 0.0003(12)
C2 0.0170(14) 0.024(2) 0.0205(14) -0.0040(12) -0.0026(11) -0.0011(12)
C3 0.0208(15) 0.0190(15) 0.0204(14) -0.0034(11) -0.0026(12) 0.0001(12)
C4 0.0202(15) 0.026(2) 0.025(2) -0.0069(13) -0.0060(12) 0.0038(13)
C5 0.0175(15) 0.026(2) 0.028(2) -0.0060(13) -0.0018(12) -0.0018(13)
C6 0.022(2) 0.020(2) 0.030(2) -0.0021(13) -0.0013(13) -0.0023(13)
C7 0.021(2) 0.022(2) 0.030(2) -0.0079(13) -0.0033(13) 0.0000(12)
C8 0.023(2) 0.019(2) 0.026(2) -0.0039(12) -0.0070(13) -0.0011(12)
C9 0.025(2) 0.023(2) 0.029(2) -0.0058(13) -0.0086(13) 0.0011(13)
C10 0.032(2) 0.028(2) 0.030(2) -0.0129(14) -0.0071(14) 0.0060(14)
C11 0.035(2) 0.031(2) 0.036(2) -0.0164(15) -0.017(2) 0.011(2)
C12 0.025(2) 0.025(2) 0.042(2) -0.0124(15) -0.0137(15) 0.0068(14)
C13 0.024(2) 0.022(2) 0.024(2) 0.0019(12) -0.0052(12) -0.0009(13)
C14 0.025(2) 0.033(2) 0.032(2) 0.0082(14) -0.0052(14) -0.0023(14)
C15 0.026(2) 0.025(2) 0.037(2) 0.0043(14) -0.0091(14) 0.0025(14)
C16 0.053(2) 0.021(2) 0.042(2) -0.0054(15) -0.015(2) -0.002(2)
C17 0.0181(15) 0.029(2) 0.038(2) -0.0052(14) -0.0065(13) -0.0029(13)
C18 0.024(2) 0.051(2) 0.042(2) -0.012(2) 0.004(2) -0.012(2)
C19 0.038(2) 0.066(3) 0.045(2) -0.028(2) 0.001(2) -0.023(2)
C20 0.027(2) 0.041(2) 0.112(4) 0.005(2) -0.032(2) -0.008(2)
C21 0.023(2) 0.030(2) 0.033(2) -0.0081(14) -0.0056(14) 0.0020(14)
C22 0.027(2) 0.027(2) 0.049(2) -0.004(2) -0.006(2) 0.0078(15)
C23 0.028(2) 0.042(2) 0.068(3) -0.004(2) -0.009(2) -0.010(2)
C24 0.031(2) 0.083(3) 0.043(2) -0.017(2) -0.004(2) 0.019(2)
C26 0.039(5) 0.080(8) 0.039(5) -0.011(5) -0.018(4) 0.011(5)
C27 0.063(8) 0.027(5) 0.029(5) -0.009(4) -0.021(4) -0.001(4)
C28 0.056(5) 0.035(4) 0.039(4) 0.003(3) -0.020(4) -0.009(4)
C26X 0.062(6) 0.037(5) 0.037(5) 0.002(4) -0.031(5) -0.004(4)
C27X 0.049(8) 0.060(9) 0.034(6) -0.011(7) -0.016(5) 0.011(6)
C28X 0.037(4) 0.054(5) 0.045(5) -0.010(4) -0.018(4) -0.013(4)
Se2 0.02076(15) 0.01653(14) 0.01597(13) -0.00251(11) -0.00215(11) 0.00109(11)
Cu2 0.0185(2) 0.0172(2) 0.0172(2) -0.00157(13) -0.00375(13) -0.00122(14)
O3 0.0194(10) 0.0165(10) 0.0169(9) 0.0011(8) -0.0034(8) -0.0020(8)
O4 0.0237(11) 0.0196(11) 0.0251(11) -0.0056(9) -0.0043(9) 0.0007(9)
C31 0.0195(14) 0.022(2) 0.0161(13) -0.0024(11) -0.0046(11) -0.0024(12)
C32 0.0156(13) 0.0173(14) 0.0188(14) -0.0030(11) -0.0051(11) -0.0019(11)
C33 0.0155(14) 0.0212(15) 0.0196(14) -0.0018(11) -0.0028(11) 0.0006(11)
C34 0.0191(15) 0.027(2) 0.0175(14) 0.0015(12) -0.0017(11) -0.0029(12)
C35 0.0197(15) 0.022(2) 0.0227(15) 0.0040(12) -0.0046(12) -0.0031(12)
C36 0.0204(15) 0.020(2) 0.0230(15) -0.0036(12) -0.0053(12) 0.0002(12)
C37 0.026(2) 0.0179(15) 0.0175(14) -0.0029(11) -0.0001(12) 0.0002(12)
C38 0.025(2) 0.0195(15) 0.0159(13) -0.0009(11) -0.0001(12) 0.0002(12)
C39 0.031(2) 0.0170(15) 0.0186(14) -0.0033(11) 0.0018(12) 0.0013(13)
C40 0.036(2) 0.0161(15) 0.0212(15) -0.0056(12) -0.0003(13) 0.0057(13)
C41 0.028(2) 0.025(2) 0.0218(15) -0.0036(13) -0.0032(13) 0.0069(13)
C42 0.026(2) 0.022(2) 0.0231(15) -0.0047(12) -0.0020(13) 0.0032(13)
C43 0.0205(15) 0.027(2) 0.0187(14) -0.0047(12) -0.0012(12) 0.0006(13)
C44 0.069(3) 0.041(2) 0.022(2) -0.008(2) 0.008(2) 0.006(2)
C45 0.033(2) 0.051(2) 0.049(2) -0.028(2) -0.014(2) 0.017(2)
C46 0.038(2) 0.046(2) 0.059(3) -0.036(2) 0.013(2) -0.012(2)
C47 0.027(2) 0.023(2) 0.028(2) 0.0065(13) -0.0042(13) -0.0023(13)
C48 0.066(3) 0.019(2) 0.040(2) 0.0032(15) -0.003(2) -0.005(2)
C49 0.042(2) 0.031(2) 0.055(2) 0.011(2) 0.006(2) -0.006(2)
C50 0.049(2) 0.035(2) 0.053(2) 0.016(2) -0.025(2) -0.006(2)
C51 0.035(2) 0.021(2) 0.027(2) -0.0071(13) -0.0021(14) -0.0030(14)
C52 0.049(2) 0.028(2) 0.026(2) -0.0078(14) -0.009(2) 0.002(2)
C53 0.059(3) 0.024(2) 0.049(2) -0.015(2) -0.021(2) 0.004(2)
C54 0.043(2) 0.035(2) 0.045(2) -0.009(2) -0.002(2) -0.014(2)
C55 0.039(2) 0.031(2) 0.037(2) -0.011(2) -0.015(2) 0.013(2)
C56 0.041(6) 0.039(6) 0.052(7) -0.009(5) -0.013(5) 0.016(4)
C57 0.033(4) 0.035(4) 0.072(6) -0.006(3) -0.020(4) 0.007(3)
C58 0.044(4) 0.072(7) 0.030(3) 0.010(4) -0.004(3) 0.017(5)
C56X 0.036(9) 0.062(14) 0.035(7) 0.004(8) 0.001(6) 0.021(8)
C57X 0.104(16) 0.049(9) 0.124(19) -0.033(10) -0.099(16) 0.046(9)
C58X 0.074(10) 0.054(10) 0.054(8) 0.013(7) -0.023(7) 0.031(8)
Se3 0.01932(14) 0.01881(15) 0.01818(14) -0.00241(11) -0.00195(11) 0.00155(11)
Cu3 0.0217(2) 0.0173(2) 0.0184(2) -0.00323(14) -0.00406(14) 0.00144(14)
O5 0.0245(11) 0.0190(10) 0.0156(9) -0.0021(8) -0.0058(8) 0.0013(9)
O6 0.0205(11) 0.0217(11) 0.0272(11) 0.0054(9) -0.0098(9) -0.0043(9)
C61 0.0176(14) 0.022(2) 0.0181(14) -0.0044(11) 0.0032(11) -0.0004(12)
C62 0.0195(14) 0.022(2) 0.0199(14) -0.0064(12) -0.0008(12) 0.0016(12)
C63 0.0195(15) 0.025(2) 0.0188(14) -0.0046(12) -0.0003(11) -0.0031(12)
C64 0.022(2) 0.031(2) 0.0209(15) -0.0063(13) -0.0007(12) -0.0078(13)
C65 0.020(2) 0.035(2) 0.0201(15) -0.0083(13) -0.0023(12) -0.0025(13)
C66 0.021(2) 0.027(2) 0.0210(15) -0.0043(12) -0.0048(12) 0.0013(13)
C67 0.0223(15) 0.0156(14) 0.0193(14) -0.0021(11) -0.0011(12) -0.0016(12)
C68 0.0215(15) 0.0158(14) 0.0192(14) -0.0049(11) -0.0045(11) -0.0021(11)
C69 0.024(2) 0.020(2) 0.0198(14) -0.0042(12) -0.0007(12) -0.0026(12)
C70 0.024(2) 0.028(2) 0.0170(14) -0.0023(12) -0.0029(12) -0.0005(13)
C71 0.027(2) 0.025(2) 0.0204(15) -0.0005(12) -0.0076(12) -0.0001(13)
C72 0.0190(15) 0.019(2) 0.026(2) 0.0012(12) -0.0043(12) 0.0001(12)
C73 0.023(2) 0.023(2) 0.024(2) -0.0015(12) -0.0033(12) -0.0028(13)
C74 0.036(2) 0.029(2) 0.021(2) 0.0012(13) -0.0062(14) -0.0067(15)
C75 0.029(2) 0.026(2) 0.038(2) 0.0000(14) -0.0057(15) -0.0080(14)
C76 0.025(2) 0.025(2) 0.038(2) -0.0018(14) -0.0011(14) -0.0011(14)
C77 0.029(2) 0.044(2) 0.025(2) -0.0033(15) -0.0105(14) -0.008(2)
C78 0.042(2) 0.055(3) 0.046(2) -0.008(2) -0.019(2) -0.016(2)
C79 0.069(3) 0.097(4) 0.030(2) 0.008(2) -0.024(2) -0.040(3)
C80 0.032(2) 0.067(3) 0.080(3) -0.023(3) -0.023(2) 0.003(2)
C81 0.024(2) 0.027(2) 0.0214(15) -0.0029(13) -0.0013(12) 0.0032(13)
C82 0.023(2) 0.053(2) 0.029(2) -0.008(2) -0.0046(14) 0.001(2)
C83 0.026(2) 0.039(2) 0.025(2) -0.0001(14) 0.0023(13) 0.0036(15)
C84 0.038(2) 0.032(2) 0.032(2) -0.0064(15) 0.008(2) 0.006(2)
C85 0.034(2) 0.047(2) 0.021(2) 0.0033(15) -0.0087(14) 0.007(2)
C86 0.036(2) 0.051(2) 0.030(2) 0.001(2) -0.013(2) 0.010(2)
C87 0.046(3) 0.064(3) 0.052(3) 0.032(2) -0.002(2) 0.008(2)
C88 0.059(3) 0.100(4) 0.036(2) -0.029(2) -0.028(2) 0.030(3)
O90 0.0276(13) 0.0269(13) 0.0382(13) -0.0113(10) -0.0113(11) 0.0039(10)
C90 0.037(2) 0.039(2) 0.048(2) -0.020(2) -0.011(2) -0.004(2)
O95 0.0231(11) 0.0183(10) 0.0170(10) 0.0000(8) -0.0016(8) -0.0041(8)
C95 0.034(2) 0.024(2) 0.0197(15) 0.0010(12) -0.0050(13) -0.0070(14)
Cl1 0.188(4) 0.099(2) 0.118(2) 0.006(2) -0.065(2) -0.055(2)
Cl2 0.226(4) 0.105(2) 0.081(2) -0.004(2) 0.004(2) -0.017(2)

loop_
_atom_site_label
_atom_site_type_symbol
_atom_site_fract_x
_atom_site_fract_y
_atom_site_fract_z
_atom_site_U_iso_or_equiv
_atom_site_thermal_displace_type
_atom_site_occupancy
_atom_site_calc_flag
_atom_site_refinement_flags
_atom_site_disorder_group
Se1 Se 0.09401(2) 0.63641(2) 0.251158(14) 0.02249(7) Uani 1 d . .
Cu1 Cu 0.17607(3) 0.77146(2) 0.24007(2) 0.01851(8) Uani 1 d . .
O1 O 0.08193(15) 0.84468(14) 0.19581(9) 0.0231(4) Uani 1 d . .
O2 O 0.3033(2) 0.5515(2) 0.24209(10) 0.0270(5) Uani 1 d . .
H2 H 0.3007(28) 0.6040(2) 0.2513(9) 0.041 Uiso 1 calc R .
C1 C -0.0087(2) 0.7149(2) 0.21337(13) 0.0217(6) Uani 1 d . .
C2 C 0.0044(2) 0.8100(2) 0.18891(13) 0.0206(6) Uani 1 d . .
C3 C -0.0701(2) 0.8654(2) 0.15676(13) 0.0205(6) Uani 1 d . .
C4 C -0.1522(2) 0.8243(2) 0.15549(14) 0.0236(6) Uani 1 d . .
H4 H -0.2020(2) 0.8619(2) 0.13438(14) 0.028 Uiso 1 calc R .
C5 C -0.1666(2) 0.7322(2) 0.18290(14) 0.0241(7) Uani 1 d . .
C6 C -0.0917(2) 0.6776(2) 0.21111(14) 0.0248(7) Uani 1 d . .
H6 H -0.0972(2) 0.6137(2) 0.22913(14) 0.030 Uiso 1 calc R .
C7 C 0.1765(2) 0.6028(2) 0.17929(14) 0.0242(7) Uani 1 d . .
C8 C 0.2717(2) 0.5634(2) 0.18628(14) 0.0228(6) Uani 1 d . .
C9 C 0.3343(2) 0.5347(2) 0.13684(14) 0.0255(7) Uani 1 d . .
C10 C 0.2960(2) 0.5504(2) 0.08235(15) 0.0295(7) Uani 1 d . .
H10 H 0.3369(2) 0.5311(2) 0.04844(15) 0.035 Uiso 1 calc R .
C11 C 0.2021(3) 0.5922(2) 0.0741(2) 0.0329(8) Uani 1 d . .
C12 C 0.1415(2) 0.6178(2) 0.1246(2) 0.0298(7) Uani 1 d . .
H12 H 0.0764(2) 0.6453(2) 0.1213(2) 0.036 Uiso 1 calc R .
C13 C -0.0587(2) 0.9671(2) 0.12456(14) 0.0243(7) Uani 1 d . .
C14 C 0.0360(2) 0.9703(3) 0.0795(2) 0.0322(8) Uani 1 d . .
H14A H 0.0351(2) 0.9318(3) 0.0497(2) 0.048 Uiso 1 calc R .
H14B H 0.0915(2) 0.9460(3) 0.1017(2) 0.048 Uiso 1 calc R .
H14C H 0.0416(2) 1.0353(3) 0.0585(2) 0.048 Uiso 1 calc R .
C15 C -0.1427(2) 1.0122(2) 0.0882(2) 0.0312(8) Uani 1 d . .
H15A H -0.1457(2) 0.9752(2) 0.0579(2) 0.047 Uiso 1 calc R .
H15B H -0.1318(2) 1.0763(2) 0.0678(2) 0.047 Uiso 1 calc R .
H15C H -0.2041(2) 1.0137(2) 0.1159(2) 0.047 Uiso 1 calc R .
C16 C -0.0574(3) 1.0273(2) 0.1712(2) 0.0379(9) Uani 1 d . .
H16A H -0.0501(3) 1.0920(2) 0.1501(2) 0.057 Uiso 1 calc R .
H16B H -0.0028(3) 1.0021(2) 0.1941(2) 0.057 Uiso 1 calc R .
H16C H -0.1184(3) 1.0266(2) 0.1993(2) 0.057 Uiso 1 calc R .
C17 C -0.2579(2) 0.6894(2) 0.1800(2) 0.0282(7) Uani 1 d . .
C18 C -0.2969(3) 0.6383(3) 0.2435(2) 0.0391(9) Uani 1 d . .
H18A H -0.2464(3) 0.5897(3) 0.2593(2) 0.059 Uiso 1 calc R .
H18B H -0.3537(3) 0.6093(3) 0.2412(2) 0.059 Uiso 1 calc R .
H18C H -0.3156(3) 0.6833(3) 0.2706(2) 0.059 Uiso 1 calc R .
C19 C -0.2302(3) 0.6194(3) 0.1373(2) 0.0458(10) Uani 1 d . .
H19A H -0.1781(3) 0.5715(3) 0.1519(2) 0.069 Uiso 1 calc R .
H19B H -0.2076(3) 0.6525(3) 0.0962(2) 0.069 Uiso 1 calc R .
H19C H -0.2870(3) 0.5893(3) 0.1363(2) 0.069 Uiso 1 calc R .
C20 C -0.3390(3) 0.7641(3) 0.1573(3) 0.0601(14) Uani 1 d . .
H20A H -0.3162(3) 0.7982(3) 0.1166(3) 0.090 Uiso 1 calc R .
H20B H -0.3574(3) 0.8081(3) 0.1851(3) 0.090 Uiso 1 calc R .
H20C H -0.3955(3) 0.7340(3) 0.1557(3) 0.090 Uiso 1 calc R .
C21 C 0.4397(2) 0.4909(2) 0.1429(2) 0.0287(7) Uani 1 d . .
C22 C 0.4425(3) 0.4024(2) 0.1934(2) 0.0361(8) Uani 1 d . .
H22A H 0.4093(3) 0.4184(2) 0.2319(2) 0.054 Uiso 1 calc R .
H22B H 0.5102(3) 0.3768(2) 0.1975(2) 0.054 Uiso 1 calc R .
H22C H 0.4097(3) 0.3555(2) 0.1829(2) 0.054 Uiso 1 calc R .
C23 C 0.4960(3) 0.5619(3) 0.1580(2) 0.0464(10) Uani 1 d . .
H23A H 0.4633(3) 0.5818(3) 0.1954(2) 0.070 Uiso 1 calc R .
H23B H 0.4984(3) 0.6166(3) 0.1245(2) 0.070 Uiso 1 calc R .
H23C H 0.5622(3) 0.5326(3) 0.1635(2) 0.070 Uiso 1 calc R .
C24 C 0.4922(3) 0.4611(4) 0.0844(2) 0.0547(12) Uani 1 d . .
H24A H 0.4572(3) 0.4157(4) 0.0741(2) 0.082 Uiso 1 calc R .
H24B H 0.5585(3) 0.4323(4) 0.0903(2) 0.082 Uiso 1 calc R .
H24C H 0.4947(3) 0.5163(4) 0.0513(2) 0.082 Uiso 1 calc R .
C25 C 0.1796(4) 0.6214(4) 0.0059(3) 0.027(2) Uiso 0.515(7) d PD 1
C26 C 0.0729(5) 0.6657(8) 0.0062(4) 0.054(3) Uani 0.515(7) d PD 1
H26A H 0.0629(5) 0.7224(8) 0.0234(4) 0.080 Uiso 0.515(7) calc PR 1
H26B H 0.0304(5) 0.6208(8) 0.0308(4) 0.080 Uiso 0.515(7) calc PR 1
H26C H 0.0575(5) 0.6821(8) -0.0356(4) 0.080 Uiso 0.515(7) calc PR 1
C27 C 0.1974(10) 0.5321(6) -0.0211(5) 0.038(3) Uani 0.515(7) d PD 1
H27A H 0.2655(10) 0.5048(6) -0.0208(5) 0.057 Uiso 0.515(7) calc PR 1
H27B H 0.1827(10) 0.5481(6) -0.0629(5) 0.057 Uiso 0.515(7) calc PR 1
H27C H 0.1553(10) 0.4867(6) 0.0034(5) 0.057 Uiso 0.515(7) calc PR 1
C28 C 0.2425(6) 0.6930(5) -0.0358(3) 0.043(2) Uani 0.515(7) d PD 1
H28A H 0.2321(6) 0.7508(5) -0.0198(3) 0.065 Uiso 0.515(7) calc PR 1
H28B H 0.2243(6) 0.7069(5) -0.0768(3) 0.065 Uiso 0.515(7) calc PR 1
H28C H 0.3112(6) 0.6668(5) -0.0374(3) 0.065 Uiso 0.515(7) calc PR 1
C25X C 0.1505(5) 0.6017(4) 0.0189(3) 0.029(2) Uiso 0.485(7) d PD 2
C26X C 0.1230(8) 0.7077(5) -0.0035(4) 0.044(2) Uani 0.485(7) d PD 2
H26D H 0.0895(8) 0.7179(5) -0.0392(4) 0.066 Uiso 0.485(7) calc PR 2
H26E H 0.1821(8) 0.7386(5) -0.0145(4) 0.066 Uiso 0.485(7) calc PR 2
H26F H 0.0801(8) 0.7340(5) 0.0288(4) 0.066 Uiso 0.485(7) calc PR 2
C27X C 0.2220(10) 0.5643(9) -0.0320(5) 0.049(3) Uani 0.485(7) d PD 2
H27D H 0.1889(10) 0.5704(9) -0.0675(5) 0.073 Uiso 0.485(7) calc PR 2
H27E H 0.2454(10) 0.4982(9) -0.0176(5) 0.073 Uiso 0.485(7) calc PR 2
H27F H 0.2772(10) 0.6006(9) -0.0434(5) 0.073 Uiso 0.485(7) calc PR 2
C28X C 0.0587(5) 0.5524(6) 0.0287(4) 0.043(2) Uani 0.485(7) d PD 2
H28D H 0.0323(5) 0.5634(6) -0.0097(4) 0.064 Uiso 0.485(7) calc PR 2
H28E H 0.0100(5) 0.5776(6) 0.0592(4) 0.064 Uiso 0.485(7) calc PR 2
H28F H 0.0756(5) 0.4849(6) 0.0430(4) 0.064 Uiso 0.485(7) calc PR 2
Se2 Se 0.15438(2) 0.99070(2) 0.287078(12) 0.01831(7) Uani 1 d . .
Cu2 Cu 0.35612(3) 0.81175(2) 0.27991(2) 0.01788(8) Uani 1 d . .
O3 O 0.27111(14) 0.85967(14) 0.21640(9) 0.0183(4) Uani 1 d . .
O4 O 0.2431(2) 1.11103(14) 0.34924(9) 0.0229(4) Uani 1 d . .
C31 C 0.2178(2) 1.0224(2) 0.20425(13) 0.0191(6) Uani 1 d . .
C32 C 0.2641(2) 0.9457(2) 0.17879(12) 0.0170(6) Uani 1 d . .
C33 C 0.3011(2) 0.9616(2) 0.11642(13) 0.0194(6) Uani 1 d . .
C34 C 0.2936(2) 1.0545(2) 0.08503(13) 0.0222(6) Uani 1 d . .
H34 H 0.3181(2) 1.0662(2) 0.04292(13) 0.027 Uiso 1 calc R .
C35 C 0.2524(2) 1.1317(2) 0.11130(14) 0.0226(6) Uani 1 d . .
C36 C 0.2123(2) 1.1136(2) 0.17223(13) 0.0214(6) Uani 1 d . .
H36 H 0.1814(2) 1.1636(2) 0.19157(13) 0.026 Uiso 1 calc R .
C37 C 0.1060(2) 1.1151(2) 0.29987(13) 0.0212(6) Uani 1 d . .
C38 C 0.1618(2) 1.1563(2) 0.32925(13) 0.0212(6) Uani 1 d . .
C39 C 0.1277(2) 1.2509(2) 0.33591(13) 0.0232(6) Uani 1 d . .
C40 C 0.0458(2) 1.2959(2) 0.30964(13) 0.0254(7) Uani 1 d . .
H40 H 0.0253(2) 1.3595(2) 0.31273(13) 0.031 Uiso 1 calc R .
C41 C -0.0085(2) 1.2546(2) 0.27905(14) 0.0263(7) Uani 1 d . .
C42 C 0.0229(2) 1.1616(2) 0.27541(14) 0.0243(7) Uani 1 d . .
H42 H -0.0123(2) 1.1294(2) 0.25619(14) 0.029 Uiso 1 calc R .
C43 C 0.3502(2) 0.8819(2) 0.08350(13) 0.0226(6) Uani 1 d . .
C44 C 0.3713(3) 0.9162(3) 0.0144(2) 0.0466(11) Uani 1 d . .
H44A H 0.3104(3) 0.9431(3) -0.0016(2) 0.070 Uiso 1 calc R .
H44B H 0.4016(3) 0.8633(3) -0.0047(2) 0.070 Uiso 1 calc R .
H44C H 0.4154(3) 0.9642(3) 0.0054(2) 0.070 Uiso 1 calc R .
C45 C 0.4468(3) 0.8413(3) 0.1057(2) 0.0429(10) Uani 1 d . .
H45A H 0.4878(3) 0.8913(3) 0.0996(2) 0.064 Uiso 1 calc R .
H45B H 0.4794(3) 0.7933(3) 0.0828(2) 0.064 Uiso 1 calc R .
H45C H 0.4355(3) 0.8129(3) 0.1491(2) 0.064 Uiso 1 calc R .
C46 C 0.2868(3) 0.8042(3) 0.0930(2) 0.0453(10) Uani 1 d . .
H46A H 0.2244(3) 0.8303(3) 0.0787(2) 0.068 Uiso 1 calc R .
H46B H 0.2756(3) 0.7758(3) 0.1364(2) 0.068 Uiso 1 calc R .
H46C H 0.3196(3) 0.7562(3) 0.0701(2) 0.068 Uiso 1 calc R .
C47 C 0.2456(2) 1.2319(2) 0.07344(15) 0.0276(7) Uani 1 d . .
C48 C 0.2251(3) 1.3054(2) 0.1139(2) 0.0435(10) Uani 1 d . .
H48A H 0.2781(3) 1.2975(2) 0.1382(2) 0.065 Uiso 1 calc R .
H48B H 0.1638(3) 1.2972(2) 0.1410(2) 0.065 Uiso 1 calc R .
H48C H 0.2204(3) 1.3684(2) 0.0883(2) 0.065 Uiso 1 calc R .
C49 C 0.3414(3) 1.2480(3) 0.0312(2) 0.0470(10) Uani 1 d . .
H49A H 0.3943(3) 1.2392(3) 0.0556(2) 0.071 Uiso 1 calc R .
H49B H 0.3357(3) 1.3120(3) 0.0070(2) 0.071 Uiso 1 calc R .
H49C H 0.3552(3) 1.2030(3) 0.0040(2) 0.071 Uiso 1 calc R .
C50 C 0.1625(3) 1.2453(3) 0.0361(2) 0.0471(10) Uani 1 d . .
H50A H 0.1570(3) 1.3091(3) 0.0115(2) 0.071 Uiso 1 calc R .
H50B H 0.1017(3) 1.2358(3) 0.0634(2) 0.071 Uiso 1 calc R .
H50C H 0.1755(3) 1.1998(3) 0.0093(2) 0.071 Uiso 1 calc R .
C51 C 0.1816(3) 1.3017(2) 0.36915(14) 0.0277(7) Uani 1 d . .
C52 C 0.1867(3) 1.2464(2) 0.43458(15) 0.0346(8) Uani 1 d . .
H52A H 0.1207(3) 1.2406(2) 0.45597(15) 0.052 Uiso 1 calc R .
H52B H 0.2205(3) 1.2797(2) 0.45588(15) 0.052 Uiso 1 calc R .
H52C H 0.2221(3) 1.1838(2) 0.43352(15) 0.052 Uiso 1 calc R .
C53 C 0.1305(3) 1.4002(2) 0.3743(2) 0.0423(9) Uani 1 d . .
H53A H 0.0645(3) 1.3957(2) 0.3959(2) 0.063 Uiso 1 calc R .
H53B H 0.1274(3) 1.4387(2) 0.3335(2) 0.063 Uiso 1 calc R .
H53C H 0.1670(3) 1.4291(2) 0.3967(2) 0.063 Uiso 1 calc R .
C54 C 0.2840(3) 1.3112(3) 0.3352(2) 0.0405(9) Uani 1 d . .
H54A H 0.3183(3) 1.3438(3) 0.3566(2) 0.061 Uiso 1 calc R .
H54B H 0.2800(3) 1.3473(3) 0.2939(2) 0.061 Uiso 1 calc R .
H54C H 0.3193(3) 1.2488(3) 0.3334(2) 0.061 Uiso 1 calc R .
C55 C -0.0939(3) 1.3118(3) 0.2480(2) 0.0362(8) Uani 1 d . .
C56 C -0.1384(9) 1.3959(7) 0.2770(6) 0.045(3) Uani 0.629(14) d P 1
H56A H -0.1572(9) 1.3743(7) 0.3207(6) 0.068 Uiso 0.629(14) calc PR 1
H56B H -0.1958(9) 1.4273(7) 0.2584(6) 0.068 Uiso 0.629(14) calc PR 1
H56C H -0.0905(9) 1.4400(7) 0.2705(6) 0.068 Uiso 0.629(14) calc PR 1
C57 C -0.1810(5) 1.2489(5) 0.2612(5) 0.047(2) Uani 0.629(14) d P 1
H57A H -0.2002(5) 1.2310(5) 0.3052(5) 0.070 Uiso 0.629(14) calc PR 1
H57B H -0.1596(5) 1.1923(5) 0.2442(5) 0.070 Uiso 0.629(14) calc PR 1
H57C H -0.2367(5) 1.2849(5) 0.2424(5) 0.070 Uiso 0.629(14) calc PR 1
C58 C -0.0645(6) 1.3390(8) 0.1834(3) 0.055(3) Uani 0.629(14) d P 1
H58A H -0.0365(6) 1.2832(8) 0.1667(3) 0.082 Uiso 0.629(14) calc PR 1
H58B H -0.0159(6) 1.3826(8) 0.1758(3) 0.082 Uiso 0.629(14) calc PR 1
H58C H -0.1212(6) 1.3698(8) 0.1637(3) 0.082 Uiso 0.629(14) calc PR 1
C56X C -0.1631(14) 1.3608(15) 0.2892(8) 0.050(5) Uani 0.371(14) d P 2
H56D H -0.1280(14) 1.3914(15) 0.3114(8) 0.075 Uiso 0.371(14) calc PR 2
H56E H -0.2011(14) 1.3158(15) 0.3181(8) 0.075 Uiso 0.371(14) calc PR 2
H56F H -0.2068(14) 1.4083(15) 0.2658(8) 0.075 Uiso 0.371(14) calc PR 2
C57X C -0.1352(15) 1.2604(10) 0.2099(10) 0.086(9) Uani 0.371(14) d P 2
H57D H -0.0821(15) 1.2303(10) 0.1841(10) 0.129 Uiso 0.371(14) calc PR 2
H57E H -0.1781(15) 1.3049(10) 0.1842(10) 0.129 Uiso 0.371(14) calc PR 2
H57F H -0.1723(15) 1.2125(10) 0.2365(10) 0.129 Uiso 0.371(14) calc PR 2
C58X C -0.0439(12) 1.3969(13) 0.1948(7) 0.067(5) Uani 0.371(14) d P 2
H58D H 0.0038(12) 1.3682(13) 0.1654(7) 0.101 Uiso 0.371(14) calc PR 2
H58E H -0.0117(12) 1.4339(13) 0.2145(7) 0.101 Uiso 0.371(14) calc PR 2
H58F H -0.0950(12) 1.4377(13) 0.1738(7) 0.101 Uiso 0.371(14) calc PR 2
Se3 Se 0.48112(2) 0.72928(2) 0.340111(13) 0.01950(7) Uani 1 d . .
Cu3 Cu 0.27852(3) 0.98261(2) 0.35123(2) 0.01949(8) Uani 1 d . .
O5 O 0.28599(15) 0.84878(14) 0.37292(9) 0.0200(4) Uani 1 d . .
O6 O 0.42587(15) 0.91691(15) 0.25732(9) 0.0238(5) Uani 1 d . .
C61 C 0.5462(2) 0.8391(2) 0.32027(13) 0.0200(6) Uani 1 d . .
C62 C 0.5093(2) 0.9164(2) 0.27799(13) 0.0210(6) Uani 1 d . .
C63 C 0.5644(2) 0.9936(2) 0.25927(13) 0.0212(6) Uani 1 d . .
C64 C 0.6469(2) 0.9894(2) 0.28690(13) 0.0245(7) Uani 1 d . .
H64 H 0.6827(2) 1.0415(2) 0.27489(13) 0.029 Uiso 1 calc R .
C65 C 0.6808(2) 0.9141(2) 0.33097(14) 0.0247(7) Uani 1 d . .
C66 C 0.6297(2) 0.8381(2) 0.34602(13) 0.0235(6) Uani 1 d . .
H66 H 0.6515(2) 0.7842(2) 0.37427(13) 0.028 Uiso 1 calc R .
C67 C 0.4092(2) 0.7398(2) 0.41857(13) 0.0196(6) Uani 1 d . .
C68 C 0.3186(2) 0.7961(2) 0.42314(13) 0.0184(6) Uani 1 d . .
C69 C 0.2640(2) 0.7904(2) 0.48255(13) 0.0216(6) Uani 1 d . .
C70 C 0.3079(2) 0.7361(2) 0.53115(13) 0.0238(7) Uani 1 d . .
H70 H 0.2722(2) 0.7337(2) 0.57066(13) 0.029 Uiso 1 calc R .
C71 C 0.4010(2) 0.6844(2) 0.52660(14) 0.0246(7) Uani 1 d . .
C72 C 0.4499(2) 0.6853(2) 0.46859(13) 0.0222(6) Uani 1 d . .
H72 H 0.5114(2) 0.6486(2) 0.46276(13) 0.027 Uiso 1 calc R .
C73 C 0.5345(2) 1.0786(2) 0.20996(14) 0.0236(6) Uani 1 d . .
C74 C 0.5306(3) 1.0443(2) 0.15154(14) 0.0290(7) Uani 1 d . .
H74A H 0.4848(3) 0.9979(2) 0.16012(14) 0.044 Uiso 1 calc R .
H74B H 0.5954(3) 1.0154(2) 0.13680(14) 0.044 Uiso 1 calc R .
H74C H 0.5093(3) 1.0976(2) 0.12046(14) 0.044 Uiso 1 calc R .
C75 C 0.6068(3) 1.1506(2) 0.1947(2) 0.0316(7) Uani 1 d . .
H75A H 0.6716(3) 1.1205(2) 0.1811(2) 0.047 Uiso 1 calc R .
H75B H 0.6088(3) 1.1754(2) 0.2310(2) 0.047 Uiso 1 calc R .
H75C H 0.5862(3) 1.2022(2) 0.1623(2) 0.047 Uiso 1 calc R .
C76 C 0.4342(2) 1.1282(2) 0.2311(2) 0.0309(7) Uani 1 d . .
H76A H 0.3866(2) 1.0833(2) 0.2411(2) 0.046 Uiso 1 calc R .
H76B H 0.4146(2) 1.1798(2) 0.1984(2) 0.046 Uiso 1 calc R .
H76C H 0.4372(2) 1.1530(2) 0.2671(2) 0.046 Uiso 1 calc R .
C77 C 0.7732(3) 0.9126(3) 0.35898(15) 0.0319(8) Uani 1 d . .
C78 C 0.8052(3) 1.0095(3) 0.3485(2) 0.0453(10) Uani 1 d . .
H78A H 0.8179(3) 1.0347(3) 0.3048(2) 0.068 Uiso 1 calc R .
H78B H 0.8646(3) 1.0048(3) 0.3666(2) 0.068 Uiso 1 calc R .
H78C H 0.7538(3) 1.0514(3) 0.3675(2) 0.068 Uiso 1 calc R .
C79 C 0.7545(4) 0.8766(4) 0.4276(2) 0.0635(14) Uani 1 d . .
H79A H 0.7337(4) 0.8141(4) 0.4359(2) 0.095 Uiso 1 calc R .
H79B H 0.7035(4) 0.9196(4) 0.4459(2) 0.095 Uiso 1 calc R .
H79C H 0.8144(4) 0.8730(4) 0.4450(2) 0.095 Uiso 1 calc R .
C80 C 0.8557(3) 0.8477(3) 0.3305(2) 0.0574(12) Uani 1 d . .
H80A H 0.8361(3) 0.7850(3) 0.3368(2) 0.086 Uiso 1 calc R .
H80B H 0.9140(3) 0.8438(3) 0.3495(2) 0.086 Uiso 1 calc R .
H80C H 0.8698(3) 0.8728(3) 0.2868(2) 0.086 Uiso 1 calc R .
C81 C 0.1591(2) 0.8415(2) 0.49348(14) 0.0253(7) Uani 1 d . .
C82 C 0.0940(2) 0.8194(3) 0.4520(2) 0.0355(8) Uani 1 d . .
H82A H 0.0942(2) 0.7514(3) 0.4587(2) 0.053 Uiso 1 calc R .
H82B H 0.1187(2) 0.8434(3) 0.4095(2) 0.053 Uiso 1 calc R .
H82C H 0.0275(2) 0.8494(3) 0.4616(2) 0.053 Uiso 1 calc R .
C83 C 0.1108(2) 0.8102(3) 0.55934(14) 0.0328(8) Uani 1 d . .
H83A H 0.1087(2) 0.7423(3) 0.56790(14) 0.049 Uiso 1 calc R .
H83B H 0.0445(2) 0.8427(3) 0.56456(14) 0.049 Uiso 1 calc R .
H83C H 0.1484(2) 0.8256(3) 0.58746(14) 0.049 Uiso 1 calc R .
C84 C 0.1596(3) 0.9479(2) 0.4837(2) 0.0367(9) Uani 1 d . .
H84A H 0.2013(3) 0.9612(2) 0.5103(2) 0.055 Uiso 1 calc R .
H84B H 0.0933(3) 0.9782(2) 0.4933(2) 0.055 Uiso 1 calc R .
H84C H 0.1845(3) 0.9722(2) 0.4412(2) 0.055 Uiso 1 calc R .
C85 C 0.4429(3) 0.6281(3) 0.58389(15) 0.0362(9) Uani 1 d . .
C86 C 0.5470(3) 0.5814(3) 0.5687(2) 0.0412(9) Uani 1 d . .
H86A H 0.5478(3) 0.5392(3) 0.5409(2) 0.062 Uiso 1 calc R .
H86B H 0.5707(3) 0.5455(3) 0.6062(2) 0.062 Uiso 1 calc R .
H86C H 0.5892(3) 0.6298(3) 0.5495(2) 0.062 Uiso 1 calc R .
C87 C 0.3811(3) 0.5488(3) 0.6141(2) 0.0629(14) Uani 1 d . .
H87A H 0.3819(3) 0.5079(3) 0.5853(2) 0.094 Uiso 1 calc R .
H87B H 0.3142(3) 0.5757(3) 0.6258(2) 0.094 Uiso 1 calc R .
H87C H 0.4080(3) 0.5121(3) 0.6503(2) 0.094 Uiso 1 calc R .
C88 C 0.4436(4) 0.6935(4) 0.6273(2) 0.0646(15) Uani 1 d . .
H88A H 0.3774(4) 0.7239(4) 0.6375(2) 0.097 Uiso 1 calc R .
H88B H 0.4861(4) 0.7414(4) 0.6078(2) 0.097 Uiso 1 calc R .
H88C H 0.4676(4) 0.6571(4) 0.6646(2) 0.097 Uiso 1 calc R .
O90 O 0.3946(2) 0.9808(2) 0.39433(11) 0.0302(6) Uani 1 d . .
H90 H 0.4318(32) 0.9488(30) 0.3872(19) 0.039 Uiso 1 d . .
C90 C 0.4329(3) 1.0580(3) 0.4062(2) 0.0390(9) Uani 1 d . .
H90A H 0.4892(3) 1.0346(3) 0.4278(2) 0.059 Uiso 1 calc R .
H90B H 0.3829(3) 1.0927(3) 0.4313(2) 0.059 Uiso 1 calc R .
H90C H 0.4529(3) 1.0998(3) 0.3677(2) 0.059 Uiso 1 calc R .
O95 O 0.27570(15) 0.71016(14) 0.28993(9) 0.0200(4) Uani 1 d . .
C95 C 0.2515(2) 0.6538(2) 0.34931(13) 0.0265(7) Uani 1 d . .
H95A H 0.3110(2) 0.6288(2) 0.36742(13) 0.040 Uiso 1 calc R .
H95B H 0.2188(2) 0.6017(2) 0.34569(13) 0.040 Uiso 1 calc R .
H95C H 0.2081(2) 0.6925(2) 0.37521(13) 0.040 Uiso 1 calc R .
C100 C -0.1251(6) 0.5545(7) 0.4569(3) 0.222(6) Uiso 1 d D .
Cl1 Cl -0.1858(3) 0.4635(2) 0.49100(14) 0.1300(12) Uani 0.70 d PD 1
Cl2 Cl -0.1231(3) 0.5742(2) 0.38219(13) 0.1431(13) Uani 0.70 d PD 1
Cl1X Cl -0.0314(4) 0.6120(4) 0.4210(3) 0.092(2) Uiso 0.30 d PD 2
Cl2X Cl -0.2350(8) 0.5889(10) 0.4355(7) 0.122(4) Uiso 0.15 d PD 2
Cl2Y Cl -0.1139(8) 0.4466(5) 0.4982(4) 0.078(3) Uiso 0.15 d PD 2

loop_
_atom_type_symbol
_atom_type_description
_atom_type_scat_dispersion_real
_atom_type_scat_dispersion_imag
_atom_type_scat_source
C C 0.0033 0.0016 'International Tables Vol C Tables 4.2.6.8 and 6.1.1.4'
H H 0.0000 0.0000 'International Tables Vol C Tables 4.2.6.8 and 6.1.1.4'
O O 0.0106 0.0060 'International Tables Vol C Tables 4.2.6.8 and 6.1.1.4'
Cu Cu 0.3201 1.2651 'International Tables Vol C Tables 4.2.6.8 and 6.1.1.4'
Se Se -0.0929 2.2259 'International Tables Vol C Tables 4.2.6.8 and 6.1.1.4'
Cl Cl 0.1484 0.1585 'International Tables Vol C Tables 4.2.6.8 and 6.1.1.4'

loop_
_geom_angle_atom_site_label_1
_geom_angle_atom_site_label_2
_geom_angle_atom_site_label_3
_geom_angle
C1 Se1 C7 99.39(13)
C1 Se1 Cu1 89.34(10)
C7 Se1 Cu1 90.20(9)
O1 Cu1 O95 172.34(9)
O1 Cu1 O3 96.33(9)
O95 Cu1 O3 78.48(8)
O1 Cu1 Se1 90.05(7)
O95 Cu1 Se1 96.51(6)
O3 Cu1 Se1 162.97(6)
O1 Cu1 Cu2 133.76(7)
O95 Cu1 Cu2 39.82(6)
O3 Cu1 Cu2 39.96(6)
Se1 Cu1 Cu2 136.19(2)
C2 O1 Cu1 121.2(2)
C6 C1 C2 123.3(3)
C6 C1 Se1 119.2(2)
C2 C1 Se1 117.5(2)
O1 C2 C1 121.4(3)
O1 C2 C3 122.2(3)
C1 C2 C3 116.4(3)
C4 C3 C2 118.0(3)
C4 C3 C13 121.9(3)
C2 C3 C13 120.2(3)
C5 C4 C3 124.8(3)
C6 C5 C4 116.7(3)
C6 C5 C17 120.0(3)
C4 C5 C17 123.2(3)
C5 C6 C1 120.6(3)
C12 C7 C8 122.3(3)
C12 C7 Se1 121.1(2)
C8 C7 Se1 116.7(2)
O2 C8 C7 119.7(3)
O2 C8 C9 120.5(3)
C7 C8 C9 119.7(3)
C10 C9 C8 116.2(3)
C10 C9 C21 122.6(3)
C8 C9 C21 121.1(3)
C11 C10 C9 124.7(3)
C10 C11 C12 117.3(3)
C10 C11 C25X 128.1(4)
C12 C11 C25X 114.0(4)
C10 C11 C25 116.4(3)
C12 C11 C25 125.6(3)
C7 C12 C11 119.7(3)
C16 C13 C3 110.3(3)
C16 C13 C15 107.3(3)
C3 C13 C15 112.2(3)
C16 C13 C14 109.5(3)
C3 C13 C14 110.2(3)
C15 C13 C14 107.3(3)
C20 C17 C18 107.5(3)
C20 C17 C19 109.7(3)
C18 C17 C19 109.5(3)
C20 C17 C5 112.0(3)
C18 C17 C5 109.7(3)
C19 C17 C5 108.4(3)
C24 C21 C23 108.3(3)
C24 C21 C9 111.8(3)
C23 C21 C9 109.9(3)
C24 C21 C22 106.8(3)
C23 C21 C22 109.2(3)
C9 C21 C22 110.7(3)
C27 C25 C26 110.6(8)
C27 C25 C28 107.9(6)
C26 C25 C28 107.2(7)
C27 C25 C11 107.9(6)
C26 C25 C11 108.6(5)
C28 C25 C11 114.6(5)
C11 C25X C27X 109.5(7)
C11 C25X C26X 106.0(5)
C27X C25X C26X 107.7(8)
C11 C25X C28X 117.0(5)
C27X C25X C28X 107.5(7)
C26X C25X C28X 108.9(7)
C37 Se2 C31 98.71(12)
C37 Se2 Cu3 89.48(9)
C31 Se2 Cu3 105.73(9)
O6 Cu2 O95 170.26(8)
O6 Cu2 O3 93.59(8)
O95 Cu2 O3 77.02(8)
O6 Cu2 O5 93.52(9)
O95 Cu2 O5 92.47(8)
O3 Cu2 O5 112.41(8)
O6 Cu2 Se3 89.17(6)
O95 Cu2 Se3 99.32(6)
O3 Cu2 Se3 165.78(6)
O5 Cu2 Se3 81.29(5)
O6 Cu2 Cu1 132.12(6)
O95 Cu2 Cu1 39.09(6)
O3 Cu2 Cu1 39.21(6)
O5 Cu2 Cu1 98.37(5)
Se3 Cu2 Cu1 138.38(2)
C32 O3 Cu1 128.4(2)
C32 O3 Cu2 128.1(2)
Cu1 O3 Cu2 100.83(9)
C38 O4 Cu3 121.7(2)
C36 C31 C32 123.1(3)
C36 C31 Se2 121.7(2)
C32 C31 Se2 115.1(2)
O3 C32 C31 117.6(2)
O3 C32 C33 123.8(3)
C31 C32 C33 118.6(3)
C34 C33 C32 116.9(3)
C34 C33 C43 120.3(3)
C32 C33 C43 122.8(3)
C33 C34 C35 124.5(3)
C36 C35 C34 117.4(3)
C36 C35 C47 121.1(3)
C34 C35 C47 121.4(3)
C31 C36 C35 119.4(3)
C38 C37 C42 124.0(3)
C38 C37 Se2 116.8(2)
C42 C37 Se2 119.0(2)
O4 C38 C37 122.0(3)
O4 C38 C39 121.5(3)
C37 C38 C39 116.4(3)
C40 C39 C38 118.0(3)
C40 C39 C51 121.2(3)
C38 C39 C51 120.8(3)
C39 C40 C41 125.0(3)
C42 C41 C40 116.3(3)
C42 C41 C55 122.5(3)
C40 C41 C55 121.1(3)
C41 C42 C37 120.2(3)
C45 C43 C46 109.3(3)
C45 C43 C44 107.2(3)
C46 C43 C44 105.9(3)
C45 C43 C33 109.9(3)
C46 C43 C33 112.1(3)
C44 C43 C33 112.2(3)
C50 C47 C35 108.2(3)
C50 C47 C48 108.6(3)
C35 C47 C48 111.7(3)
C50 C47 C49 110.0(3)
C35 C47 C49 110.5(3)
C48 C47 C49 107.8(3)
C54 C51 C39 109.6(3)
C54 C51 C53 108.0(3)
C39 C51 C53 112.7(3)
C54 C51 C52 110.1(3)
C39 C51 C52 109.8(3)
C53 C51 C52 106.6(3)
C56X C55 C57X 116.8(11)
C58 C55 C56 112.2(6)
C58 C55 C41 110.5(4)
C56X C55 C41 111.9(8)
C57X C55 C41 114.1(5)
C56 C55 C41 112.0(5)
C58 C55 C57 110.4(5)
C56 C55 C57 103.1(5)
C41 C55 C57 108.4(3)
C56X C55 C58X 105.4(8)
C57X C55 C58X 102.0(10)
C41 C55 C58X 104.9(6)
C61 Se3 C67 101.63(12)
C61 Se3 Cu2 89.90(9)
C67 Se3 Cu2 97.25(9)
O4 Cu3 O5 163.51(9)
O4 Cu3 O90 91.50(9)
O5 Cu3 O90 91.18(9)
O4 Cu3 Se2 88.10(7)
O5 Cu3 Se2 91.38(6)
O90 Cu3 Se2 172.29(8)
C68 O5 Cu3 124.7(2)
C68 O5 Cu2 118.0(2)
Cu3 O5 Cu2 99.33(8)
C62 O6 Cu2 121.6(2)
C66 C61 C62 122.9(3)
C66 C61 Se3 119.1(2)
C62 C61 Se3 118.0(2)
O6 C62 C61 121.0(3)
O6 C62 C63 122.0(3)
C61 C62 C63 117.0(3)
C64 C63 C62 117.7(3)
C64 C63 C73 121.1(3)
C62 C63 C73 121.1(3)
C63 C64 C65 125.1(3)
C66 C65 C64 116.3(3)
C66 C65 C77 120.8(3)
C64 C65 C77 122.8(3)
C65 C66 C61 120.9(3)
C72 C67 C68 123.6(3)
C72 C67 Se3 116.0(2)
C68 C67 Se3 120.3(2)
O5 C68 C67 119.9(2)
O5 C68 C69 123.3(3)
C67 C68 C69 116.7(3)
C70 C69 C68 117.5(3)
C70 C69 C81 120.3(3)
C68 C69 C81 122.2(3)
C69 C70 C71 125.3(3)
C72 C71 C70 116.4(3)
C72 C71 C85 122.8(3)
C70 C71 C85 120.7(3)
C71 C72 C67 120.1(3)
C75 C73 C76 108.0(3)
C75 C73 C74 107.9(3)
C76 C73 C74 109.2(3)
C75 C73 C63 112.3(3)
C76 C73 C63 110.4(2)
C74 C73 C63 109.0(2)
C78 C77 C79 107.4(3)
C78 C77 C80 108.6(3)
C79 C77 C80 109.7(4)
C78 C77 C65 112.5(3)
C79 C77 C65 109.7(3)
C80 C77 C65 109.0(3)
C84 C81 C82 110.1(3)
C84 C81 C83 106.3(3)
C82 C81 C83 106.6(3)
C84 C81 C69 110.9(3)
C82 C81 C69 111.2(3)
C83 C81 C69 111.5(3)
C88 C85 C86 108.5(3)
C88 C85 C87 111.1(4)
C86 C85 C87 106.7(3)
C88 C85 C71 109.5(3)
C86 C85 C71 112.0(3)
C87 C85 C71 109.0(3)
C90 O90 Cu3 128.7(2)
C95 O95 Cu1 121.3(2)
C95 O95 Cu2 119.8(2)
Cu1 O95 Cu2 101.09(9)
Cl2Y C100 Cl2X 113.2(7)
Cl2 C100 Cl1 110.6(5)
Cl2Y C100 Cl1X 124.3(8)
Cl2X C100 Cl1X 119.9(7)

loop_
_geom_bond_atom_site_label_1
_geom_bond_atom_site_label_2
_geom_bond_distance
Se1 C1 1.903(3)
Se1 C7 1.950(3)
Se1 Cu1 2.4024(5)
Cu1 O1 1.859(2)
Cu1 O95 1.939(2)
Cu1 O3 1.942(2)
Cu1 Cu2 3.0176(5)
O1 C2 1.323(4)
O2 C8 1.384(4)
C1 C6 1.381(4)
C1 C2 1.417(4)
C2 C3 1.424(4)
C3 C4 1.396(4)
C3 C13 1.536(4)
C4 C5 1.394(5)
C5 C6 1.380(4)
C5 C17 1.537(4)
C7 C12 1.377(5)
C7 C8 1.393(4)
C8 C9 1.407(4)
C9 C10 1.396(5)
C9 C21 1.537(4)
C10 C11 1.392(5)
C11 C12 1.395(5)
C11 C25X 1.527(8)
C11 C25 1.591(7)
C13 C16 1.532(5)
C13 C15 1.537(4)
C13 C14 1.538(5)
C17 C20 1.527(5)
C17 C18 1.530(5)
C17 C19 1.533(5)
C21 C24 1.528(5)
C21 C23 1.535(5)
C21 C22 1.536(5)
C25 C27 1.538(4)
C25 C26 1.539(4)
C25 C28 1.540(5)
C25X C27X 1.538(5)
C25X C26X 1.540(5)
C25X C28X 1.541(5)
Se2 C37 1.918(3)
Se2 C31 1.936(3)
Se2 Cu3 2.4356(5)
Cu2 O6 1.895(2)
Cu2 O95 1.969(2)
Cu2 O3 1.973(2)
Cu2 O5 2.322(2)
Cu2 Se3 2.4205(5)
O3 C32 1.364(3)
O4 C38 1.328(4)
O4 Cu3 1.871(2)
C31 C36 1.377(4)
C31 C32 1.401(4)
C32 C33 1.409(4)
C33 C34 1.393(4)
C33 C43 1.540(4)
C34 C35 1.401(4)
C35 C36 1.391(4)
C35 C47 1.534(4)
C37 C38 1.394(4)
C37 C42 1.395(4)
C38 C39 1.433(4)
C39 C40 1.394(5)
C39 C51 1.529(5)
C40 C41 1.400(5)
C41 C42 1.387(4)
C41 C55 1.536(5)
C43 C45 1.519(5)
C43 C46 1.519(5)
C43 C44 1.536(4)
C47 C50 1.524(5)
C47 C48 1.535(5)
C47 C49 1.536(5)
C51 C54 1.528(5)
C51 C53 1.533(5)
C51 C52 1.540(5)
C55 C58 1.444(8)
C55 C56X 1.45(2)
C55 C57X 1.507(14)
C55 C56 1.529(12)
C55 C57 1.604(8)
C55 C58X 1.69(2)
Se3 C61 1.916(3)
Se3 C67 1.924(3)
Cu3 O5 1.915(2)
Cu3 O90 2.039(2)
O5 C68 1.340(3)
O6 C62 1.336(4)
C61 C66 1.397(4)
C61 C62 1.412(4)
C62 C63 1.426(4)
C63 C64 1.398(4)
C63 C73 1.542(4)
C64 C65 1.403(4)
C65 C66 1.377(5)
C65 C77 1.539(4)
C67 C72 1.394(4)
C67 C68 1.408(4)
C68 C69 1.431(4)
C69 C70 1.390(4)
C69 C81 1.553(4)
C70 C71 1.406(4)
C71 C72 1.381(4)
C71 C85 1.539(4)
C73 C75 1.531(5)
C73 C76 1.535(4)
C73 C74 1.536(4)
C77 C78 1.523(5)
C77 C79 1.527(5)
C77 C80 1.533(6)
C81 C84 1.535(5)
C81 C82 1.538(5)
C81 C83 1.541(4)
C85 C88 1.528(6)
C85 C86 1.534(5)
C85 C87 1.537(6)
O90 C90 1.429(4)
O95 C95 1.440(3)
C100 Cl2Y 1.657(5)
C100 Cl2 1.658(5)
C100 Cl2X 1.669(5)
C100 Cl1 1.676(5)
C100 Cl1X 1.677(5)
